data_4077996
loop_
_publ_author_name
'Lechner, Marie-Luise'
'Athukorala Arachchige, Kasun S.'
'Randall, Rebecca A. M.'
'Knight, Fergus R.'
'B\"uhl, Michael'
'Slawin, Alexandra M. Z.'
'Woollins, J. Derek'

_publ_section_title
;
 Sterically Crowded Tin Acenaphthenes
;
_journal_issue 7
_journal_name_full Organometallics
_journal_page_first 2922
_journal_paper_doi 10.1021/om201253t
_journal_volume 31
_journal_year 2012
_chemical_formula_moiety 'C30 H23 Br Sn'
_chemical_formula_sum 'C30 H23 Br Sn'
_chemical_formula_weight 582.11
_space_group_IT_number 61
_symmetry_cell_setting orthorhombic
_symmetry_Int_Tables_number 61
_symmetry_space_group_name_Hall '-P 2ac 2ab'
_symmetry_space_group_name_H-M 'P b c a'
_atom_sites_solution_hydrogens geom
_atom_sites_solution_primary direct
_atom_sites_solution_secondary difmap
_cell_angle_alpha 90.0000
_cell_angle_beta 90.0000
_cell_angle_gamma 90.0000
_cell_formula_units_Z 8
_cell_length_a 16.7705(12)
_cell_length_b 17.5056(15)
_cell_length_c 16.2008(12)
_cell_measurement_reflns_used 9511
_cell_measurement_temperature 125
_cell_measurement_theta_max 32.58
_cell_measurement_theta_min 1.26
_cell_volume 4756.2(6)
_computing_cell_refinement 'CrystalClear-SM Expert 2.0 r6'
_computing_data_collection 'CrystalClear-SM Expert 2.0 r6 (Rigaku, 2010)'
_computing_data_reduction 'CrystalClear-SM Expert 2.0 r6'
_computing_molecular_graphics 'CrystalStructure 4.0'
_computing_publication_material 'CrystalStructure 4.0 (Rigaku, 2010)'
_computing_structure_refinement 'SHELXL97 (Sheldrick, 2008)'
_computing_structure_solution SIR97
_diffrn_ambient_temperature 125
_diffrn_detector_area_resol_mean 13.653
_diffrn_measured_fraction_theta_full 0.999
_diffrn_measured_fraction_theta_max 0.999
_diffrn_measurement_device_type 'Rigaku SCX mini'
_diffrn_measurement_method \w
_diffrn_radiation_type 'Mo K\a'
_diffrn_radiation_wavelength 0.71075
_diffrn_reflns_av_R_equivalents 0.0703
_diffrn_reflns_limit_h_max 19
_diffrn_reflns_limit_h_min -19
_diffrn_reflns_limit_k_max 20
_diffrn_reflns_limit_k_min -20
_diffrn_reflns_limit_l_max 19
_diffrn_reflns_limit_l_min -19
_diffrn_reflns_number 39047
_diffrn_reflns_theta_full 25.00
_diffrn_reflns_theta_max 25.00
_diffrn_standards_number 0
_exptl_absorpt_coefficient_mu 2.775
_exptl_absorpt_correction_T_max 0.801
_exptl_absorpt_correction_T_min 0.623
_exptl_absorpt_correction_type multi-scan
_exptl_absorpt_process_details 'REQAB (Rigaku, 1998)'
_exptl_crystal_colour colorless
_exptl_crystal_density_diffrn 1.626
_exptl_crystal_density_method 'not measured'
_exptl_crystal_description platelet
_exptl_crystal_F_000 2304.00
_exptl_crystal_size_max 0.310
_exptl_crystal_size_mid 0.180
_exptl_crystal_size_min 0.080
_refine_diff_density_max 1.260
_refine_diff_density_min -0.540
_refine_ls_extinction_method none
_refine_ls_goodness_of_fit_ref 1.125
_refine_ls_hydrogen_treatment constr
_refine_ls_number_parameters 289
_refine_ls_number_reflns 4181
_refine_ls_number_restraints 0
_refine_ls_R_factor_gt 0.0359
_refine_ls_shift/su_max 0.003
_refine_ls_structure_factor_coef Fsqd
_refine_ls_weighting_details 'w = 1/[\s^2^(Fo^2^)+(0.0267P)^2^+5.9585P] where P=(Fo^2^+2Fc^2^)/3'
_refine_ls_weighting_scheme calc
_refine_ls_wR_factor_ref 0.0783
_reflns_number_gt 3484
_reflns_number_total 4183
_reflns_threshold_expression F^2^>2.0\s(F^2^)
_cod_data_source_file om201253t_si_001.cif
_cod_data_source_block KAAS1_OFF
_cod_original_cell_volume 4756.2(7)
_cod_database_code 4077996

loop_
_symmetry_equiv_pos_site_id
_symmetry_equiv_pos_as_xyz
1 +X,+Y,+Z
2 1/2-X,1/2+Y,+Z
3 +X,1/2-Y,1/2+Z
4 1/2-X,-Y,1/2+Z
5 -X,-Y,-Z
6 1/2+X,1/2-Y,-Z
7 -X,1/2+Y,1/2-Z
8 1/2+X,+Y,1/2-Z

loop_
_atom_site_label
_atom_site_type_symbol
_atom_site_fract_x
_atom_site_fract_y
_atom_site_fract_z
_atom_site_U_iso_or_equiv
_atom_site_adp_type
_atom_site_occupancy
_atom_site_symmetry_multiplicity
_atom_site_calc_flag
_atom_site_refinement_flags
Sn1 Sn 0.585187(16) 0.208596(15) 0.054622(17) 0.02409(10) Uani 1.0 8 d .
Br1 Br 0.47460(3) 0.25577(2) 0.21832(3) 0.03459(13) Uani 1.0 8 d .
C1 C 0.5816(3) 0.3316(3) 0.0619(3) 0.0243(9) Uani 1.0 8 d .
C2 C 0.6202(3) 0.3676(3) -0.0037(3) 0.0300(10) Uani 1.0 8 d .
C3 C 0.6265(3) 0.4476(3) -0.0126(3) 0.0296(10) Uani 1.0 8 d .
C4 C 0.5948(3) 0.4936(3) 0.0468(3) 0.0274(10) Uani 1.0 8 d .
C5 C 0.5543(3) 0.4595(3) 0.1140(3) 0.0247(9) Uani 1.0 8 d .
C6 C 0.5232(3) 0.5151(3) 0.1683(3) 0.0295(10) Uani 1.0 8 d .
C7 C 0.4775(3) 0.4924(3) 0.2332(3) 0.0321(11) Uani 1.0 8 d .
C8 C 0.4652(3) 0.4129(3) 0.2451(3) 0.0292(10) Uani 1.0 8 d .
C9 C 0.4975(3) 0.3600(3) 0.1936(3) 0.0264(10) Uani 1.0 8 d .
C10 C 0.5447(3) 0.3792(3) 0.1232(3) 0.0246(9) Uani 1.0 8 d .
C11 C 0.5916(3) 0.5794(3) 0.0558(3) 0.0337(11) Uani 1.0 8 d .
C12 C 0.5478(3) 0.5934(3) 0.1394(3) 0.0380(12) Uani 1.0 8 d .
C13 C 0.6569(3) 0.1782(3) -0.0511(3) 0.0251(9) Uani 1.0 8 d .
C14 C 0.6250(3) 0.1408(3) -0.1186(3) 0.0308(10) Uani 1.0 8 d .
C15 C 0.6732(3) 0.1131(3) -0.1819(3) 0.0325(11) Uani 1.0 8 d .
C16 C 0.7548(3) 0.1239(3) -0.1784(3) 0.0376(11) Uani 1.0 8 d .
C17 C 0.7879(3) 0.1614(3) -0.1114(3) 0.0395(12) Uani 1.0 8 d .
C18 C 0.7391(3) 0.1877(3) -0.0486(3) 0.0333(11) Uani 1.0 8 d .
C19 C 0.6532(3) 0.1549(3) 0.1506(3) 0.0253(9) Uani 1.0 8 d .
C20 C 0.6847(3) 0.0830(3) 0.1354(3) 0.0299(10) Uani 1.0 8 d .
C21 C 0.7366(3) 0.0477(3) 0.1906(3) 0.0388(12) Uani 1.0 8 d .
C22 C 0.7582(3) 0.0851(3) 0.2618(3) 0.0416(12) Uani 1.0 8 d .
C23 C 0.7279(3) 0.1569(3) 0.2781(3) 0.0446(13) Uani 1.0 8 d .
C24 C 0.6763(3) 0.1914(3) 0.2228(3) 0.0382(12) Uani 1.0 8 d .
C25 C 0.4706(3) 0.1628(3) 0.0221(3) 0.0261(9) Uani 1.0 8 d .
C26 C 0.4378(3) 0.0968(3) 0.0549(3) 0.0415(12) Uani 1.0 8 d .
C27 C 0.3653(4) 0.0690(3) 0.0259(3) 0.0527(15) Uani 1.0 8 d .
C28 C 0.3256(3) 0.1064(4) -0.0356(4) 0.0482(14) Uani 1.0 8 d .
C29 C 0.3571(3) 0.1723(3) -0.0691(3) 0.0411(12) Uani 1.0 8 d .
C30 C 0.4289(3) 0.2001(3) -0.0405(3) 0.0329(11) Uani 1.0 8 d .
H2 H 0.6438 0.3363 -0.0449 0.0360 Uiso 1.0 8 calc R
H3 H 0.6523 0.4691 -0.0593 0.0355 Uiso 1.0 8 calc R
H7 H 0.4545 0.5288 0.2696 0.0386 Uiso 1.0 8 calc R
H8 H 0.4335 0.3963 0.2903 0.0351 Uiso 1.0 8 calc R
H11A H 0.5617 0.6026 0.0095 0.0405 Uiso 1.0 8 calc R
H11B H 0.6460 0.6013 0.0571 0.0405 Uiso 1.0 8 calc R
H12A H 0.5840 0.6179 0.1799 0.0456 Uiso 1.0 8 calc R
H12B H 0.5006 0.6266 0.1314 0.0456 Uiso 1.0 8 calc R
H14 H 0.5689 0.1339 -0.1220 0.0370 Uiso 1.0 8 calc R
H15 H 0.6502 0.0868 -0.2273 0.0389 Uiso 1.0 8 calc R
H16 H 0.7880 0.1057 -0.2216 0.0452 Uiso 1.0 8 calc R
H17 H 0.8439 0.1690 -0.1086 0.0473 Uiso 1.0 8 calc R
H18 H 0.7625 0.2128 -0.0026 0.0400 Uiso 1.0 8 calc R
H20 H 0.6704 0.0571 0.0860 0.0359 Uiso 1.0 8 calc R
H21 H 0.7569 -0.0019 0.1792 0.0465 Uiso 1.0 8 calc R
H22 H 0.7938 0.0616 0.2996 0.0499 Uiso 1.0 8 calc R
H23 H 0.7426 0.1827 0.3273 0.0536 Uiso 1.0 8 calc R
H24 H 0.6562 0.2410 0.2345 0.0459 Uiso 1.0 8 calc R
H26 H 0.4650 0.0703 0.0977 0.0498 Uiso 1.0 8 calc R
H27 H 0.3434 0.0237 0.0489 0.0632 Uiso 1.0 8 calc R
H28 H 0.2762 0.0871 -0.0553 0.0578 Uiso 1.0 8 calc R
H29 H 0.3294 0.1984 -0.1118 0.0493 Uiso 1.0 8 calc R
H30 H 0.4503 0.2455 -0.0639 0.0395 Uiso 1.0 8 calc R

loop_
_atom_site_aniso_label
_atom_site_aniso_U_11
_atom_site_aniso_U_22
_atom_site_aniso_U_33
_atom_site_aniso_U_12
_atom_site_aniso_U_13
_atom_site_aniso_U_23
Sn1 0.02580(16) 0.02132(16) 0.02514(16) 0.00261(12) -0.00053(12) -0.00073(12)
Br1 0.0404(3) 0.0297(3) 0.0336(3) 0.0014(2) 0.0089(2) 0.0043(2)
C1 0.019(2) 0.033(3) 0.021(2) 0.0028(18) -0.0037(17) 0.0027(18)
C2 0.028(3) 0.029(3) 0.034(3) 0.0044(19) 0.001(2) -0.002(2)
C3 0.025(3) 0.031(3) 0.032(3) 0.0040(19) 0.0005(19) 0.004(2)
C4 0.023(3) 0.026(3) 0.034(3) 0.0012(18) -0.0106(19) 0.0003(19)
C5 0.021(2) 0.027(3) 0.026(3) 0.0026(18) -0.0070(18) -0.0001(19)
C6 0.029(3) 0.029(3) 0.030(3) 0.0066(19) -0.009(2) -0.0048(19)
C7 0.032(3) 0.037(3) 0.028(3) 0.008(2) -0.004(2) -0.009(2)
C8 0.028(3) 0.035(3) 0.025(3) 0.0048(19) -0.0015(19) 0.0018(19)
C9 0.024(3) 0.024(3) 0.031(3) 0.0020(18) -0.0049(18) -0.0002(18)
C10 0.020(2) 0.027(3) 0.027(3) 0.0035(18) -0.0070(18) -0.0012(18)
C11 0.035(3) 0.024(3) 0.041(3) -0.001(2) -0.009(3) 0.003(2)
C12 0.042(3) 0.029(3) 0.043(3) 0.001(3) -0.011(3) -0.007(2)
C13 0.032(3) 0.019(2) 0.024(3) 0.0029(18) -0.0022(19) -0.0007(18)
C14 0.026(3) 0.035(3) 0.032(3) 0.0049(19) -0.0040(19) -0.002(2)
C15 0.036(3) 0.035(3) 0.026(3) 0.006(2) -0.004(2) -0.006(2)
C16 0.037(3) 0.048(3) 0.027(3) 0.010(3) 0.006(3) -0.002(3)
C17 0.028(3) 0.049(3) 0.041(3) 0.000(3) 0.004(3) 0.004(3)
C18 0.032(3) 0.037(3) 0.031(3) -0.007(2) -0.003(2) -0.003(2)
C19 0.027(3) 0.024(3) 0.025(3) 0.0009(18) 0.0039(18) 0.0001(18)
C20 0.041(3) 0.025(3) 0.024(3) 0.002(2) -0.0024(19) 0.0007(18)
C21 0.046(3) 0.034(3) 0.036(3) 0.012(3) 0.003(3) 0.005(3)
C22 0.041(3) 0.054(4) 0.030(3) 0.011(3) -0.004(3) 0.007(3)
C23 0.053(4) 0.052(4) 0.029(3) 0.002(3) -0.010(3) -0.011(3)
C24 0.047(3) 0.033(3) 0.034(3) 0.008(3) -0.008(3) -0.009(2)
C25 0.028(3) 0.025(3) 0.025(3) -0.0018(19) 0.0077(19) -0.0053(18)
C26 0.060(4) 0.034(3) 0.031(3) -0.011(3) 0.001(3) -0.001(3)
C27 0.067(4) 0.051(4) 0.040(3) -0.029(3) 0.014(3) -0.012(3)
C28 0.026(3) 0.063(4) 0.055(4) -0.013(3) 0.012(3) -0.031(3)
C29 0.032(3) 0.046(3) 0.044(3) 0.009(3) -0.002(3) -0.018(3)
C30 0.027(3) 0.028(3) 0.043(3) 0.0015(19) 0.001(2) -0.005(2)

loop_
_atom_type_symbol
_atom_type_description
_atom_type_scat_dispersion_real
_atom_type_scat_dispersion_imag
_atom_type_scat_source
C C 0.0033 0.0016
;
International Tables for Crystallography
(1992, Vol. C, Tables 4.2.6.8 and 6.1.1.4)
;
H H 0.0000 0.0000
;
International Tables for Crystallography
(1992, Vol. C, Table 6.1.1.4)
;
Br Br -0.2901 2.4595
;
International Tables for Crystallography
(1992, Vol. C, Tables 4.2.6.8 and 6.1.1.4)
;
Sn Sn -0.6537 1.4246
;
International Tables for Crystallography
(1992, Vol. C, Tables 4.2.6.8 and 6.1.1.4)
;

loop_
_geom_angle_atom_site_label_1
_geom_angle_atom_site_label_2
_geom_angle_atom_site_label_3
_geom_angle
_geom_angle_publ_flag
C1 Sn1 C13 107.73(15) yes
C1 Sn1 C19 114.37(15) yes
C1 Sn1 C25 111.15(15) yes
C13 Sn1 C19 99.82(15) yes
C13 Sn1 C25 102.26(15) yes
C19 Sn1 C25 119.34(15) yes
Sn1 C1 C2 113.4(3) yes
Sn1 C1 C10 129.0(3) yes
C2 C1 C10 117.7(4) yes
C1 C2 C3 124.1(4) yes
C2 C3 C4 119.1(4) yes
C3 C4 C5 118.7(4) yes
C3 C4 C11 132.1(4) yes
C5 C4 C11 109.1(4) yes
C4 C5 C6 111.4(4) yes
C4 C5 C10 123.6(4) yes
C6 C5 C10 125.0(4) yes
C5 C6 C7 119.3(4) yes
C5 C6 C12 109.4(4) yes
C7 C6 C12 131.3(4) yes
C6 C7 C8 118.2(4) yes
C7 C8 C9 121.8(4) yes
Br1 C9 C8 116.3(3) yes
Br1 C9 C10 120.2(3) yes
C8 C9 C10 123.4(4) yes
C1 C10 C5 116.8(4) yes
C1 C10 C9 130.9(4) yes
C5 C10 C9 112.3(4) yes
C4 C11 C12 105.0(4) yes
C6 C12 C11 104.8(4) yes
Sn1 C13 C14 121.9(3) yes
Sn1 C13 C18 120.0(3) yes
C14 C13 C18 117.6(4) yes
C13 C14 C15 121.5(4) yes
C14 C15 C16 119.8(4) yes
C15 C16 C17 119.6(4) yes
C16 C17 C18 119.8(4) yes
C13 C18 C17 121.7(4) yes
Sn1 C19 C20 118.1(3) yes
Sn1 C19 C24 123.8(3) yes
C20 C19 C24 117.5(4) yes
C19 C20 C21 121.8(4) yes
C20 C21 C22 119.5(5) yes
C21 C22 C23 119.8(5) yes
C22 C23 C24 120.2(5) yes
C19 C24 C23 121.2(5) yes
Sn1 C25 C26 124.9(4) yes
Sn1 C25 C30 116.9(3) yes
C26 C25 C30 118.0(4) yes
C25 C26 C27 120.6(5) yes
C26 C27 C28 120.4(5) yes
C27 C28 C29 120.0(5) yes
C28 C29 C30 119.9(5) yes
C25 C30 C29 121.2(4) yes
C1 C2 H2 117.963 no
C3 C2 H2 117.952 no
C2 C3 H3 120.465 no
C4 C3 H3 120.467 no
C6 C7 H7 120.906 no
C8 C7 H7 120.908 no
C7 C8 H8 119.096 no
C9 C8 H8 119.099 no
C4 C11 H11A 110.752 no
C4 C11 H11B 110.744 no
C12 C11 H11A 110.753 no
C12 C11 H11B 110.748 no
H11A C11 H11B 108.833 no
C6 C12 H12A 110.805 no
C6 C12 H12B 110.796 no
C11 C12 H12A 110.801 no
C11 C12 H12B 110.792 no
H12A C12 H12B 108.868 no
C13 C14 H14 119.268 no
C15 C14 H14 119.270 no
C14 C15 H15 120.107 no
C16 C15 H15 120.099 no
C15 C16 H16 120.179 no
C17 C16 H16 120.183 no
C16 C17 H17 120.118 no
C18 C17 H17 120.111 no
C13 C18 H18 119.141 no
C17 C18 H18 119.162 no
C19 C20 H20 119.112 no
C21 C20 H20 119.116 no
C20 C21 H21 120.247 no
C22 C21 H21 120.252 no
C21 C22 H22 120.119 no
C23 C22 H22 120.108 no
C22 C23 H23 119.890 no
C24 C23 H23 119.892 no
C19 C24 H24 119.386 no
C23 C24 H24 119.372 no
C25 C26 H26 119.719 no
C27 C26 H26 119.706 no
C26 C27 H27 119.806 no
C28 C27 H27 119.806 no
C27 C28 H28 119.991 no
C29 C28 H28 119.991 no
C28 C29 H29 120.070 no
C30 C29 H29 120.077 no
C25 C30 H30 119.428 no
C29 C30 H30 119.411 no

loop_
_geom_bond_atom_site_label_1
_geom_bond_atom_site_label_2
_geom_bond_distance
_geom_bond_publ_flag
Sn1 C1 2.157(5) yes
Sn1 C13 2.159(4) yes
Sn1 C19 2.146(4) yes
Sn1 C25 2.147(4) yes
Br1 C9 1.907(4) yes
C1 C2 1.395(6) yes
C1 C10 1.437(6) yes
C2 C3 1.413(6) yes
C3 C4 1.361(6) yes
C4 C5 1.415(6) yes
C4 C11 1.509(6) yes
C5 C6 1.413(6) yes
C5 C10 1.423(6) yes
C6 C7 1.361(6) yes
C6 C12 1.507(6) yes
C7 C8 1.421(6) yes
C8 C9 1.359(6) yes
C9 C10 1.429(6) yes
C11 C12 1.560(7) yes
C13 C14 1.383(6) yes
C13 C18 1.389(6) yes
C14 C15 1.393(6) yes
C15 C16 1.383(7) yes
C16 C17 1.384(7) yes
C17 C18 1.385(7) yes
C19 C20 1.387(6) yes
C19 C24 1.387(6) yes
C20 C21 1.393(6) yes
C21 C22 1.374(7) yes
C22 C23 1.382(7) yes
C23 C24 1.385(7) yes
C25 C26 1.386(7) yes
C25 C30 1.396(6) yes
C26 C27 1.392(8) yes
C27 C28 1.366(8) yes
C28 C29 1.380(8) yes
C29 C30 1.379(7) yes
C2 H2 0.950 no
C3 H3 0.950 no
C7 H7 0.950 no
C8 H8 0.950 no
C11 H11A 0.990 no
C11 H11B 0.990 no
C12 H12A 0.990 no
C12 H12B 0.990 no
C14 H14 0.950 no
C15 H15 0.950 no
C16 H16 0.950 no
C17 H17 0.950 no
C18 H18 0.950 no
C20 H20 0.950 no
C21 H21 0.950 no
C22 H22 0.950 no
C23 H23 0.950 no
C24 H24 0.950 no
C26 H26 0.950 no
C27 H27 0.950 no
C28 H28 0.950 no
C29 H29 0.950 no
C30 H30 0.950 no

loop_
_geom_contact_atom_site_label_1
_geom_contact_atom_site_label_2
_geom_contact_distance
_geom_contact_publ_flag
_geom_contact_site_symmetry_2
Sn1 Br1 3.3399(6) no .
Br1 C1 3.377(4) no .
Br1 C24 3.565(5) no .
Br1 C25 3.571(4) no .
C1 C4 2.856(6) no .
C2 C5 2.728(6) no .
C2 C13 3.458(6) no .
C3 C10 2.855(6) no .
C5 C8 2.723(6) no .
C6 C9 2.780(6) no .
C7 C10 2.894(6) no .
C13 C16 2.802(6) no .
C13 C20 3.482(6) no .
C14 C17 2.759(7) no .
C14 C25 3.471(6) no .
C15 C18 2.755(6) no .
C18 C19 3.580(6) no .
C19 C22 2.800(6) no .
C20 C23 2.746(7) no .
C21 C24 2.761(7) no .
C25 C28 2.788(7) no .
C26 C29 2.761(7) no .
C27 C30 2.750(7) no .
C2 C28 3.531(7) no 6_555
C3 C28 3.557(7) no 6_555
C4 C4 3.531(6) no 5_665
C8 C14 3.597(6) no 3_555
C14 C8 3.597(6) no 3_554
C28 C2 3.531(7) no 6_455
C28 C3 3.557(7) no 6_455
Sn1 H2 2.9272 no .
Sn1 H14 3.1573 no .
Sn1 H18 3.1149 no .
Sn1 H20 3.0556 no .
Sn1 H24 3.1982 no .
Sn1 H26 3.2261 no .
Sn1 H30 3.0374 no .
Br1 H8 2.8076 no .
Br1 H24 3.0677 no .
C1 H3 3.3253 no .
C1 H24 3.4494 no .
C1 H30 3.3582 no .
C3 H11A 2.9445 no .
C3 H11B 2.9349 no .
C4 H2 3.2349 no .
C4 H12A 3.0683 no .
C4 H12B 3.1292 no .
C5 H3 3.2568 no .
C5 H7 3.2617 no .
C5 H11A 3.0262 no .
C5 H11B 3.0614 no .
C5 H12A 3.0129 no .
C5 H12B 3.0735 no .
C6 H8 3.2395 no .
C6 H11A 3.0631 no .
C6 H11B 3.1243 no .
C7 H12A 2.9591 no .
C7 H12B 2.8956 no .
C9 H7 3.2816 no .
C9 H24 3.4448 no .
C10 H2 3.2780 no .
C10 H8 3.3003 no .
C10 H24 3.5503 no .
C11 H3 2.8709 no .
C12 H7 2.8602 no .
C13 H2 2.7781 no .
C13 H15 3.2749 no .
C13 H17 3.2762 no .
C13 H20 3.0794 no .
C14 H16 3.2615 no .
C14 H18 3.2312 no .
C14 H30 3.5674 no .
C15 H17 3.2505 no .
C16 H14 3.2543 no .
C16 H18 3.2481 no .
C17 H15 3.2506 no .
C18 H2 3.0547 no .
C18 H14 3.2330 no .
C18 H16 3.2547 no .
C18 H20 3.3626 no .
C19 H18 3.2466 no .
C19 H21 3.2811 no .
C19 H23 3.2684 no .
C19 H26 3.5900 no .
C20 H18 3.4442 no .
C20 H22 3.2512 no .
C20 H24 3.2329 no .
C21 H23 3.2407 no .
C22 H20 3.2421 no .
C22 H24 3.2511 no .
C23 H21 3.2439 no .
C24 H20 3.2312 no .
C24 H22 3.2563 no .
C25 H14 2.9019 no .
C25 H27 3.2669 no .
C25 H29 3.2722 no .
C26 H28 3.2512 no .
C26 H30 3.2444 no .
C27 H29 3.2357 no .
C28 H26 3.2456 no .
C28 H30 3.2421 no .
C29 H27 3.2362 no .
C30 H14 2.9324 no .
C30 H26 3.2476 no .
C30 H28 3.2455 no .
H2 H3 2.3399 no .
H2 H18 3.0178 no .
H3 H11A 3.0034 no .
H3 H11B 2.9868 no .
H7 H8 2.3706 no .
H7 H12A 3.0431 no .
H7 H12B 2.9227 no .
H11A H12A 2.7976 no .
H11A H12B 2.2633 no .
H11B H12A 2.2635 no .
H11B H12B 2.7550 no .
H14 H15 2.3345 no .
H14 H30 2.9424 no .
H15 H16 2.3366 no .
H16 H17 2.3379 no .
H17 H18 2.3248 no .
H18 H20 3.4455 no .
H20 H21 2.3334 no .
H20 H26 3.4575 no .
H21 H22 2.3292 no .
H22 H23 2.3315 no .
H23 H24 2.3243 no .
H26 H27 2.3347 no .
H27 H28 2.3131 no .
H28 H29 2.3312 no .
H29 H30 2.3212 no .
Br1 H12A 3.0840 no 7_645
Br1 H12B 3.3492 no 7_645
Br1 H14 3.5956 no 3_555
Br1 H17 3.1136 no 6_455
Br1 H30 3.5513 no 3_555
C1 H11A 2.9053 no 5_665
C1 H12B 3.4990 no 5_665
C1 H28 3.5620 no 6_555
C2 H11A 3.0967 no 5_665
C2 H12B 2.8980 no 5_665
C2 H23 3.5327 no 3_554
C2 H28 2.8955 no 6_555
C3 H11A 3.2764 no 5_665
C3 H12B 3.1518 no 5_665
C3 H28 2.8077 no 6_555
C4 H11A 3.2502 no 5_665
C4 H21 3.2847 no 2_655
C4 H28 3.3559 no 6_555
C5 H11A 2.9953 no 5_665
C5 H15 3.1391 no 3_555
C5 H21 3.4051 no 2_655
C6 H3 3.4452 no 5_665
C6 H15 3.2515 no 3_555
C7 H14 3.5693 no 3_555
C7 H15 3.2733 no 3_555
C7 H26 3.2079 no 7_655
C8 H14 2.8867 no 3_555
C8 H15 3.1339 no 3_555
C8 H16 3.0139 no 6_455
C8 H17 3.3294 no 6_455
C9 H11A 3.4997 no 5_665
C9 H14 3.2203 no 3_555
C9 H15 3.0106 no 3_555
C9 H16 3.5930 no 6_455
C9 H17 2.9642 no 6_455
C10 H11A 2.8119 no 5_665
C10 H15 3.0579 no 3_555
C10 H17 3.4786 no 6_455
C11 H17 3.2752 no 2_655
C11 H18 3.5130 no 2_655
C11 H21 3.5313 no 2_655
C11 H30 3.1485 no 5_665
C12 H30 3.0737 no 5_665
C13 H23 3.4455 no 3_554
C13 H27 3.5358 no 5_655
C14 H8 3.5931 no 3_554
C14 H24 3.1973 no 3_554
C14 H27 3.1395 no 5_655
C15 H21 3.1985 no 4_654
C15 H22 3.1213 no 4_654
C15 H24 2.9065 no 3_554
C15 H27 3.2336 no 5_655
C16 H8 3.5201 no 6_555
C16 H21 3.1512 no 4_654
C16 H22 3.3668 no 4_654
C16 H23 3.3932 no 3_554
C16 H24 3.2139 no 3_554
C17 H11A 3.3548 no 2_645
C17 H11B 3.1284 no 2_645
C17 H23 3.0024 no 3_554
C18 H11B 2.9879 no 2_645
C18 H23 3.0325 no 3_554
C19 H7 3.1310 no 7_645
C20 H7 2.9517 no 7_645
C20 H11B 3.1267 no 2_645
C20 H27 3.5534 no 5_655
C20 H28 3.3126 no 5_655
C21 H7 3.2853 no 7_645
C21 H11B 3.0721 no 2_645
C21 H12A 3.2553 no 2_645
C21 H15 3.3043 no 4_655
C21 H16 3.0655 no 4_655
C21 H28 3.2270 no 5_655
C22 H3 3.5289 no 3_555
C22 H12A 3.0161 no 2_645
C22 H15 3.3831 no 4_655
C22 H16 3.4380 no 4_655
C22 H27 3.5499 no 8_555
C23 H2 3.1981 no 3_555
C23 H12A 3.5983 no 2_645
C24 H7 3.5945 no 7_645
C26 H7 3.5713 no 7_645
C26 H22 3.4291 no 8_455
C27 H20 2.9185 no 5_655
C27 H22 3.0736 no 8_455
C28 H2 3.4635 no 6_455
C28 H3 3.5423 no 6_455
C28 H8 3.3521 no 3_554
C28 H18 3.3940 no 6_455
C28 H20 2.9772 no 5_655
C28 H21 3.2667 no 5_655
C29 H8 2.8766 no 3_554
C29 H18 2.8126 no 6_455
C30 H8 3.2200 no 3_554
C30 H11A 3.4924 no 5_665
C30 H12B 3.5734 no 5_665
C30 H18 3.2553 no 6_455
H2 C23 3.1981 no 3_554
H2 C28 3.4635 no 6_555
H2 H12B 2.8726 no 5_665
H2 H23 2.6714 no 3_554
H2 H28 3.0599 no 6_555
H3 C6 3.4452 no 5_665
H3 C22 3.5289 no 3_554
H3 C28 3.5423 no 6_555
H3 H12B 3.2784 no 5_665
H3 H17 3.5907 no 2_655
H3 H22 3.3381 no 3_554
H3 H23 3.5670 no 3_554
H3 H27 3.2106 no 6_555
H3 H28 2.9541 no 6_555
H7 C19 3.1310 no 7_655
H7 C20 2.9517 no 7_655
H7 C21 3.2853 no 7_655
H7 C24 3.5945 no 7_655
H7 C26 3.5713 no 7_655
H7 H20 3.1782 no 7_655
H7 H26 2.6401 no 7_655
H8 C14 3.5931 no 3_555
H8 C16 3.5201 no 6_455
H8 C28 3.3521 no 3_555
H8 C29 2.8766 no 3_555
H8 C30 3.2200 no 3_555
H8 H14 2.7304 no 3_555
H8 H16 2.6821 no 6_455
H8 H17 3.4966 no 6_455
H8 H29 2.8841 no 3_555
H8 H30 3.4375 no 3_555
H11A C1 2.9053 no 5_665
H11A C2 3.0967 no 5_665
H11A C3 3.2764 no 5_665
H11A C4 3.2502 no 5_665
H11A C5 2.9953 no 5_665
H11A C9 3.4997 no 5_665
H11A C10 2.8119 no 5_665
H11A C17 3.3548 no 2_655
H11A C30 3.4924 no 5_665
H11A H17 2.7415 no 2_655
H11A H18 3.5287 no 2_655
H11A H30 2.8082 no 5_665
H11B C17 3.1284 no 2_655
H11B C18 2.9879 no 2_655
H11B C20 3.1267 no 2_655
H11B C21 3.0721 no 2_655
H11B H17 2.9393 no 2_655
H11B H18 2.6648 no 2_655
H11B H20 3.2087 no 2_655
H11B H21 3.1340 no 2_655
H11B H30 3.1330 no 5_665
H12A Br1 3.0840 no 7_655
H12A C21 3.2553 no 2_655
H12A C22 3.0161 no 2_655
H12A C23 3.5983 no 2_655
H12A H21 3.3934 no 2_655
H12A H22 2.9892 no 2_655
H12A H30 3.0949 no 5_665
H12B Br1 3.3492 no 7_655
H12B C1 3.4990 no 5_665
H12B C2 2.8980 no 5_665
H12B C3 3.1518 no 5_665
H12B C30 3.5734 no 5_665
H12B H2 2.8726 no 5_665
H12B H3 3.2784 no 5_665
H12B H30 2.6251 no 5_665
H14 Br1 3.5956 no 3_554
H14 C7 3.5693 no 3_554
H14 C8 2.8867 no 3_554
H14 C9 3.2203 no 3_554
H14 H8 2.7304 no 3_554
H14 H24 3.5152 no 3_554
H14 H27 3.3436 no 5_655
H15 C5 3.1391 no 3_554
H15 C6 3.2515 no 3_554
H15 C7 3.2733 no 3_554
H15 C8 3.1339 no 3_554
H15 C9 3.0106 no 3_554
H15 C10 3.0579 no 3_554
H15 C21 3.3043 no 4_654
H15 C22 3.3831 no 4_654
H15 H21 2.6338 no 4_654
H15 H22 2.7966 no 4_654
H15 H24 3.0796 no 3_554
H15 H27 3.4802 no 5_655
H16 C8 3.0139 no 6_555
H16 C9 3.5930 no 6_555
H16 C21 3.0655 no 4_654
H16 C22 3.4380 no 4_654
H16 H8 2.6821 no 6_555
H16 H21 2.5401 no 4_654
H16 H22 3.2520 no 4_654
H16 H24 3.5494 no 3_554
H16 H29 3.2254 no 8_554
H17 Br1 3.1136 no 6_555
H17 C8 3.3294 no 6_555
H17 C9 2.9642 no 6_555
H17 C10 3.4786 no 6_555
H17 C11 3.2752 no 2_645
H17 H3 3.5907 no 2_645
H17 H8 3.4966 no 6_555
H17 H11A 2.7415 no 2_645
H17 H11B 2.9393 no 2_645
H17 H23 3.2717 no 3_554
H18 C11 3.5130 no 2_645
H18 C28 3.3940 no 6_555
H18 C29 2.8126 no 6_555
H18 C30 3.2553 no 6_555
H18 H11A 3.5287 no 2_645
H18 H11B 2.6648 no 2_645
H18 H23 3.3247 no 3_554
H18 H29 2.6653 no 6_555
H18 H30 3.4076 no 6_555
H20 C27 2.9185 no 5_655
H20 C28 2.9772 no 5_655
H20 H7 3.1782 no 7_645
H20 H11B 3.2087 no 2_645
H20 H27 2.6142 no 5_655
H20 H28 2.7234 no 5_655
H21 C4 3.2847 no 2_645
H21 C5 3.4051 no 2_645
H21 C11 3.5313 no 2_645
H21 C15 3.1985 no 4_655
H21 C16 3.1512 no 4_655
H21 C28 3.2667 no 5_655
H21 H11B 3.1340 no 2_645
H21 H12A 3.3934 no 2_645
H21 H15 2.6338 no 4_655
H21 H16 2.5401 no 4_655
H21 H28 2.5609 no 5_655
H22 C15 3.1213 no 4_655
H22 C16 3.3668 no 4_655
H22 C26 3.4291 no 8_555
H22 C27 3.0736 no 8_555
H22 H3 3.3381 no 3_555
H22 H12A 2.9892 no 2_645
H22 H15 2.7966 no 4_655
H22 H16 3.2520 no 4_655
H22 H26 3.3216 no 8_555
H22 H27 2.6741 no 8_555
H23 C2 3.5327 no 3_555
H23 C13 3.4455 no 3_555
H23 C16 3.3932 no 3_555
H23 C17 3.0024 no 3_555
H23 C18 3.0325 no 3_555
H23 H2 2.6714 no 3_555
H23 H3 3.5670 no 3_555
H23 H17 3.2717 no 3_555
H23 H18 3.3247 no 3_555
H24 C14 3.1973 no 3_555
H24 C15 2.9065 no 3_555
H24 C16 3.2139 no 3_555
H24 H14 3.5152 no 3_555
H24 H15 3.0796 no 3_555
H24 H16 3.5494 no 3_555
H26 C7 3.2079 no 7_645
H26 H7 2.6401 no 7_645
H26 H22 3.3216 no 8_455
H27 C13 3.5358 no 5_655
H27 C14 3.1395 no 5_655
H27 C15 3.2336 no 5_655
H27 C20 3.5534 no 5_655
H27 C22 3.5499 no 8_455
H27 H3 3.2106 no 6_455
H27 H14 3.3436 no 5_655
H27 H15 3.4802 no 5_655
H27 H20 2.6142 no 5_655
H27 H22 2.6741 no 8_455
H28 C1 3.5620 no 6_455
H28 C2 2.8955 no 6_455
H28 C3 2.8077 no 6_455
H28 C4 3.3559 no 6_455
H28 C20 3.3126 no 5_655
H28 C21 3.2270 no 5_655
H28 H2 3.0599 no 6_455
H28 H3 2.9541 no 6_455
H28 H20 2.7234 no 5_655
H28 H21 2.5609 no 5_655
H29 H8 2.8841 no 3_554
H29 H16 3.2254 no 8_454
H29 H18 2.6653 no 6_455
H30 Br1 3.5513 no 3_554
H30 C11 3.1485 no 5_665
H30 C12 3.0737 no 5_665
H30 H8 3.4375 no 3_554
H30 H11A 2.8082 no 5_665
H30 H11B 3.1330 no 5_665
H30 H12A 3.0949 no 5_665
H30 H12B 2.6251 no 5_665
H30 H18 3.4076 no 6_455

loop_
_geom_torsion_atom_site_label_1
_geom_torsion_atom_site_label_2
_geom_torsion_atom_site_label_3
_geom_torsion_atom_site_label_4
_geom_torsion
_geom_torsion_publ_flag
C1 Sn1 C13 C14 -115.2(3) no
C1 Sn1 C13 C18 72.7(3) no
C13 Sn1 C1 C2 4.0(3) no
C13 Sn1 C1 C10 -177.0(3) no
C1 Sn1 C19 C20 -155.6(3) no
C1 Sn1 C19 C24 15.8(4) no
C19 Sn1 C1 C2 113.9(3) no
C19 Sn1 C1 C10 -67.0(4) no
C1 Sn1 C25 C26 -140.9(3) no
C1 Sn1 C25 C30 43.4(3) no
C25 Sn1 C1 C2 -107.3(3) no
C25 Sn1 C1 C10 71.8(3) no
C13 Sn1 C19 C20 -40.9(3) no
C13 Sn1 C19 C24 130.5(3) no
C19 Sn1 C13 C14 125.1(3) no
C19 Sn1 C13 C18 -47.0(3) no
C13 Sn1 C25 C26 104.3(3) no
C13 Sn1 C25 C30 -71.4(3) no
C25 Sn1 C13 C14 2.0(3) no
C25 Sn1 C13 C18 -170.1(3) no
C19 Sn1 C25 C26 -4.5(4) no
C19 Sn1 C25 C30 179.8(3) no
C25 Sn1 C19 C20 69.2(3) no
C25 Sn1 C19 C24 -119.3(3) no
Sn1 C1 C2 C3 -179.6(3) no
Sn1 C1 C10 C5 177.8(3) no
Sn1 C1 C10 C9 -3.2(6) no
C2 C1 C10 C5 -3.2(5) no
C2 C1 C10 C9 175.8(4) no
C10 C1 C2 C3 1.2(6) no
C1 C2 C3 C4 1.6(6) no
C2 C3 C4 C5 -2.2(6) no
C2 C3 C4 C11 179.8(4) no
C3 C4 C5 C6 -178.2(4) no
C3 C4 C5 C10 0.0(6) no
C3 C4 C11 C12 -179.0(4) no
C5 C4 C11 C12 2.9(4) no
C11 C4 C5 C6 0.2(5) no
C11 C4 C5 C10 178.4(4) no
C4 C5 C6 C7 175.3(4) no
C4 C5 C6 C12 -3.4(5) no
C4 C5 C10 C1 2.7(6) no
C4 C5 C10 C9 -176.5(4) no
C6 C5 C10 C1 -179.3(4) no
C6 C5 C10 C9 1.5(6) no
C10 C5 C6 C7 -2.9(6) no
C10 C5 C6 C12 178.4(4) no
C5 C6 C7 C8 2.1(6) no
C5 C6 C12 C11 5.0(5) no
C7 C6 C12 C11 -173.5(4) no
C12 C6 C7 C8 -179.6(4) no
C6 C7 C8 C9 -0.1(6) no
C7 C8 C9 Br1 -179.8(4) no
C7 C8 C9 C10 -1.2(7) no
Br1 C9 C10 C1 -0.0(6) no
Br1 C9 C10 C5 179.0(3) no
C8 C9 C10 C1 -178.5(4) no
C8 C9 C10 C5 0.6(6) no
C4 C11 C12 C6 -4.6(4) no
Sn1 C13 C14 C15 -171.9(3) no
Sn1 C13 C18 C17 173.0(3) no
C14 C13 C18 C17 0.5(6) no
C18 C13 C14 C15 0.3(6) no
C13 C14 C15 C16 -1.0(7) no
C14 C15 C16 C17 0.8(7) no
C15 C16 C17 C18 0.0(7) no
C16 C17 C18 C13 -0.7(7) no
Sn1 C19 C20 C21 172.9(3) no
Sn1 C19 C24 C23 -172.3(3) no
C20 C19 C24 C23 -0.8(6) no
C24 C19 C20 C21 0.9(6) no
C19 C20 C21 C22 -0.7(7) no
C20 C21 C22 C23 0.4(7) no
C21 C22 C23 C24 -0.3(7) no
C22 C23 C24 C19 0.5(7) no
Sn1 C25 C26 C27 -175.7(3) no
Sn1 C25 C30 C29 176.0(3) no
C26 C25 C30 C29 0.0(6) no
C30 C25 C26 C27 -0.0(7) no
C25 C26 C27 C28 0.1(8) no
C26 C27 C28 C29 -0.2(8) no
C27 C28 C29 C30 0.2(8) no
C28 C29 C30 C25 -0.1(7) no
